data_7019956
loop_
_publ_author_name
'Rakesh, Prakul'
'Singh, Harkesh B.'
'Butcher, Ray J.'

_publ_section_title
;
 Isolation and molecular structures of novel organotellurium(iv) halides,
 oxyhalide and mixed halide.
;
_journal_issue 35
_journal_name_full 'Dalton transactions (Cambridge, England : 2003)'
_journal_page_first 10707
_journal_page_last 10714
_journal_paper_doi 10.1039/c2dt30645j
_journal_volume 41
_journal_year 2012
_chemical_absolute_configuration ad
_chemical_formula_moiety 'C11 H12 I3 N O Te'
_chemical_formula_sum 'C11 H12 I3 N O Te'
_chemical_formula_weight 682.52
_chemical_name_systematic
;
?
;
_space_group_IT_number 19
_symmetry_cell_setting orthorhombic
_symmetry_space_group_name_Hall 'P 2ac 2ab'
_symmetry_space_group_name_H-M 'P 21 21 21'
_atom_sites_solution_hydrogens geom
_atom_sites_solution_primary direct
_atom_sites_solution_secondary difmap
_audit_creation_method SHELXL-97
_cell_angle_alpha 90.00
_cell_angle_beta 90.00
_cell_angle_gamma 90.00
_cell_formula_units_Z 4
_cell_length_a 7.79100(10)
_cell_length_b 13.6338(2)
_cell_length_c 15.5148(2)
_cell_measurement_reflns_used 19180
_cell_measurement_temperature 200(2)
_cell_measurement_theta_max 37.4626
_cell_measurement_theta_min 4.6630
_cell_volume 1648.00(4)
_computing_cell_refinement
;
CrysAlis RED, Oxford Diffraction Ltd.,
Version 1.171.32.15 (release 10-01-2008 CrysAlis171 .NET)
(compiled Jan 10 2008,16:37:18)
;
_computing_data_collection
;
CrysAlis CCD, Oxford Diffraction Ltd.,
Version 1.171.32.15 (release 10-01-2008 CrysAlis171 .NET)
(compiled Jan 10 2008,16:37:18)
;
_computing_data_reduction
;
CrysAlis RED, Oxford Diffraction Ltd.,
Version 1.171.32.15 (release 10-01-2008 CrysAlis171 .NET)
(compiled Jan 10 2008,16:37:18)
;
_computing_molecular_graphics SHELXTL
_computing_publication_material SHELXTL
_computing_structure_refinement 'SHELXL-97 (Sheldrick, 1997)'
_computing_structure_solution 'SHELXS-97 (Sheldrick, 1990)'
_diffrn_ambient_temperature 200(2)
_diffrn_detector_area_resol_mean 10.5081
_diffrn_measured_fraction_theta_full 0.992
_diffrn_measured_fraction_theta_max 0.971
_diffrn_measurement_device_type 'Oxford Diffraction Gemini R'
_diffrn_measurement_method '\w scans'
_diffrn_radiation_monochromator graphite
_diffrn_radiation_source 'Enhance (Mo) X-ray Source'
_diffrn_radiation_type MoK\a
_diffrn_radiation_wavelength 0.71073
_diffrn_reflns_av_R_equivalents 0.0286
_diffrn_reflns_av_sigmaI/netI 0.0253
_diffrn_reflns_limit_h_max 13
_diffrn_reflns_limit_h_min -13
_diffrn_reflns_limit_k_max 22
_diffrn_reflns_limit_k_min -23
_diffrn_reflns_limit_l_max 25
_diffrn_reflns_limit_l_min -25
_diffrn_reflns_number 34752
_diffrn_reflns_theta_full 25.00
_diffrn_reflns_theta_max 37.58
_diffrn_reflns_theta_min 4.67
_diffrn_standards_decay_% <2%
_diffrn_standards_interval_count 50
_diffrn_standards_number 2
_exptl_absorpt_coefficient_mu 7.412
_exptl_absorpt_correction_T_max 1.00000
_exptl_absorpt_correction_T_min 0.29377
_exptl_absorpt_correction_type multi-scan
_exptl_absorpt_process_details
;
CrysAlis RED, Oxford Diffraction Ltd.,
Version 1.171.32.15 (release 10-01-2008 CrysAlis171 .NET)
(compiled Jan 10 2008,16:37:18)
Empirical absorption correction using spherical harmonics,
implemented in SCALE3 ABSPACK scaling algorithm.
;
_exptl_crystal_colour black
_exptl_crystal_density_diffrn 2.751
_exptl_crystal_density_method 'not measured'
_exptl_crystal_description chunk
_exptl_crystal_F_000 1216
_exptl_crystal_size_max 0.44
_exptl_crystal_size_mid 0.38
_exptl_crystal_size_min 0.31
_refine_diff_density_max 1.118
_refine_diff_density_min -0.804
_refine_diff_density_rms 0.122
_refine_ls_abs_structure_details 'Flack H D (1983), Acta Cryst. A39, 876-881'
_refine_ls_abs_structure_Flack 0.00(2)
_refine_ls_extinction_method none
_refine_ls_goodness_of_fit_ref 1.019
_refine_ls_hydrogen_treatment constr
_refine_ls_matrix_type full
_refine_ls_number_parameters 155
_refine_ls_number_reflns 8380
_refine_ls_number_restraints 0
_refine_ls_restrained_S_all 1.019
_refine_ls_R_factor_all 0.0319
_refine_ls_R_factor_gt 0.0248
_refine_ls_shift/su_max 0.005
_refine_ls_shift/su_mean 0.000
_refine_ls_structure_factor_coef Fsqd
_refine_ls_weighting_details 'calc w=1/[\s^2^(Fo^2^)+(0.0219P)^2^] where P=(Fo^2^+2Fc^2^)/3'
_refine_ls_weighting_scheme calc
_refine_ls_wR_factor_gt 0.0447
_refine_ls_wR_factor_ref 0.0459
_reflns_number_gt 7351
_reflns_number_total 8380
_reflns_threshold_expression I>2\s(I)
_cod_data_source_file c2dt30645j.txt
_cod_data_source_block 7
_cod_database_code 7019956

loop_
_symmetry_equiv_pos_as_xyz
'x, y, z'
'-x+1/2, -y, z+1/2'
'-x, y+1/2, -z+1/2'
'x+1/2, -y+1/2, -z'

loop_
_atom_site_label
_atom_site_type_symbol
_atom_site_fract_x
_atom_site_fract_y
_atom_site_fract_z
_atom_site_U_iso_or_equiv
_atom_site_adp_type
_atom_site_occupancy
_atom_site_symmetry_multiplicity
_atom_site_calc_flag
_atom_site_refinement_flags
I1 I 0.76900(2) 0.325576(13) 1.083486(10) 0.03026(4) Uani 1 1 d .
I2 I 1.39199(3) 0.494010(15) 0.940356(13) 0.03662(5) Uani 1 1 d .
I3 I 1.27665(3) 0.330649(14) 1.166903(11) 0.03320(4) Uani 1 1 d .
Te Te 1.09304(2) 0.398106(11) 1.020017(9) 0.01991(3) Uani 1 1 d .
O O 0.8234(3) 0.62040(16) 0.87866(13) 0.0368(5) Uani 1 1 d .
N N 0.9323(3) 0.47604(16) 0.91772(13) 0.0248(4) Uani 1 1 d .
C1 C 1.0346(3) 0.53865(17) 1.07606(16) 0.0231(4) Uani 1 1 d .
C2 C 1.0810(4) 0.5670(2) 1.15784(17) 0.0294(5) Uani 1 1 d .
H2A H 1.1358 0.5224 1.1960 0.035 Uiso 1 1 calc R
C3 C 1.0453(4) 0.6637(2) 1.1836(2) 0.0374(6) Uani 1 1 d .
H3A H 1.0749 0.6842 1.2402 0.045 Uiso 1 1 calc R
C4 C 0.9692(5) 0.7286(2) 1.1289(2) 0.0386(7) Uani 1 1 d .
H4A H 0.9483 0.7938 1.1478 0.046 Uiso 1 1 calc R
C5 C 0.9216(5) 0.7013(2) 1.04640(19) 0.0353(6) Uani 1 1 d .
H5A H 0.8698 0.7472 1.0084 0.042 Uiso 1 1 calc R
C6 C 0.9516(3) 0.60421(18) 1.02005(17) 0.0257(4) Uani 1 1 d .
C7 C 0.9015(4) 0.56640(19) 0.93706(16) 0.0270(5) Uani 1 1 d .
C8 C 0.7987(5) 0.5583(2) 0.80355(18) 0.0373(7) Uani 1 1 d .
H8A H 0.8636 0.5841 0.7536 0.045 Uiso 1 1 calc R
H8B H 0.6756 0.5547 0.7880 0.045 Uiso 1 1 calc R
C9 C 0.8674(4) 0.4549(2) 0.83010(16) 0.0278(5) Uani 1 1 d .
H9A H 0.7709 0.4066 0.8328 0.033 Uiso 1 1 calc R
C10 C 1.0105(4) 0.4161(2) 0.77289(16) 0.0325(6) Uani 1 1 d .
H10A H 1.0588 0.3558 0.7990 0.039 Uiso 1 1 calc R
H10B H 1.1034 0.4655 0.7696 0.039 Uiso 1 1 calc R
C11 C 0.9470(5) 0.3928(3) 0.68139(18) 0.0440(8) Uani 1 1 d .
H11A H 1.0393 0.3611 0.6487 0.066 Uiso 1 1 calc R
H11B H 0.9133 0.4537 0.6525 0.066 Uiso 1 1 calc R
H11C H 0.8480 0.3486 0.6846 0.066 Uiso 1 1 calc R

loop_
_atom_site_aniso_label
_atom_site_aniso_U_11
_atom_site_aniso_U_22
_atom_site_aniso_U_33
_atom_site_aniso_U_23
_atom_site_aniso_U_13
_atom_site_aniso_U_12
I1 0.02900(8) 0.03135(8) 0.03044(7) -0.00616(6) 0.00620(6) -0.00940(7)
I2 0.02850(9) 0.04111(10) 0.04025(9) 0.00764(8) 0.00765(7) -0.00544(8)
I3 0.03580(9) 0.03137(8) 0.03244(8) 0.00757(7) -0.00817(7) 0.00140(8)
Te 0.02172(6) 0.01833(6) 0.01969(5) 0.00115(5) 0.00240(5) 0.00188(5)
O 0.0435(13) 0.0338(11) 0.0331(9) 0.0106(8) -0.0044(8) 0.0131(9)
N 0.0264(11) 0.0270(9) 0.0211(8) 0.0028(7) -0.0014(8) 0.0031(8)
C1 0.0238(11) 0.0177(10) 0.0278(11) -0.0015(8) 0.0030(9) 0.0002(8)
C2 0.0277(13) 0.0292(12) 0.0312(12) -0.0067(10) -0.0015(10) 0.0018(10)
C3 0.0375(16) 0.0336(14) 0.0411(15) -0.0152(12) 0.0003(12) -0.0030(13)
C4 0.0411(17) 0.0225(13) 0.0523(18) -0.0118(12) 0.0078(14) 0.0016(12)
C5 0.0416(17) 0.0217(11) 0.0425(14) 0.0049(10) 0.0059(13) 0.0059(12)
C6 0.0272(11) 0.0189(9) 0.0311(10) 0.0002(10) 0.0059(10) 0.0004(9)
C7 0.0267(12) 0.0262(11) 0.0281(10) 0.0082(9) 0.0040(10) 0.0033(10)
C8 0.0363(16) 0.0466(17) 0.0290(12) 0.0102(12) -0.0017(11) 0.0074(14)
C9 0.0273(13) 0.0335(13) 0.0227(10) 0.0051(9) 0.0012(9) -0.0021(10)
C10 0.0297(14) 0.0431(17) 0.0246(11) -0.0009(11) 0.0038(10) -0.0033(12)
C11 0.0463(19) 0.060(2) 0.0262(12) -0.0023(14) 0.0009(12) -0.0032(17)

loop_
_atom_type_symbol
_atom_type_description
_atom_type_scat_dispersion_real
_atom_type_scat_dispersion_imag
_atom_type_scat_source
C C 0.0033 0.0016 'International Tables Vol C Tables 4.2.6.8 and 6.1.1.4'
H H 0.0000 0.0000 'International Tables Vol C Tables 4.2.6.8 and 6.1.1.4'
N N 0.0061 0.0033 'International Tables Vol C Tables 4.2.6.8 and 6.1.1.4'
O O 0.0106 0.0060 'International Tables Vol C Tables 4.2.6.8 and 6.1.1.4'
Te Te -0.5308 1.6751 'International Tables Vol C Tables 4.2.6.8 and 6.1.1.4'
I I -0.4742 1.8119 'International Tables Vol C Tables 4.2.6.8 and 6.1.1.4'

loop_
_geom_angle_atom_site_label_1
_geom_angle_atom_site_label_2
_geom_angle_atom_site_label_3
_geom_angle
_geom_angle_site_symmetry_3
C1 Te N 75.56(9) .
C1 Te I3 94.05(7) .
N Te I3 169.50(6) .
C1 Te I1 88.97(7) .
N Te I1 85.23(6) .
I3 Te I1 93.200(7) .
C1 Te I2 86.65(7) .
N Te I2 86.30(6) .
I3 Te I2 94.713(8) .
I1 Te I2 171.208(8) .
C1 Te I1 169.99(7) 4_557
N Te I1 106.52(5) 4_557
I3 Te I1 83.980(6) 4_557
I1 Te I1 100.918(5) 4_557
I2 Te I1 83.742(6) 4_557
C7 O C8 106.7(2) .
C7 N C9 109.6(2) .
C7 N Te 112.61(17) .
C9 N Te 137.36(17) .
C2 C1 C6 120.9(2) .
C2 C1 Te 124.57(19) .
C6 C1 Te 114.46(18) .
C1 C2 C3 118.3(3) .
C1 C2 H2A 120.9 .
C3 C2 H2A 120.9 .
C4 C3 C2 121.2(3) .
C4 C3 H3A 119.4 .
C2 C3 H3A 119.4 .
C3 C4 C5 121.2(3) .
C3 C4 H4A 119.4 .
C5 C4 H4A 119.4 .
C4 C5 C6 118.6(3) .
C4 C5 H5A 120.7 .
C6 C5 H5A 120.7 .
C1 C6 C5 119.8(2) .
C1 C6 C7 116.7(2) .
C5 C6 C7 123.5(2) .
N C7 O 117.4(2) .
N C7 C6 119.9(2) .
O C7 C6 122.7(2) .
O C8 C9 105.6(2) .
O C8 H8A 110.6 .
C9 C8 H8A 110.6 .
O C8 H8B 110.6 .
C9 C8 H8B 110.6 .
H8A C8 H8B 108.8 .
N C9 C10 110.7(2) .
N C9 C8 100.6(2) .
C10 C9 C8 114.3(2) .
N C9 H9A 110.3 .
C10 C9 H9A 110.3 .
C8 C9 H9A 110.3 .
C9 C10 C11 112.1(3) .
C9 C10 H10A 109.2 .
C11 C10 H10A 109.2 .
C9 C10 H10B 109.2 .
C11 C10 H10B 109.2 .
H10A C10 H10B 107.9 .
C10 C11 H11A 109.5 .
C10 C11 H11B 109.5 .
H11A C11 H11B 109.5 .
C10 C11 H11C 109.5 .
H11A C11 H11C 109.5 .
H11B C11 H11C 109.5 .

loop_
_geom_bond_atom_site_label_1
_geom_bond_atom_site_label_2
_geom_bond_distance
_geom_bond_site_symmetry_2
I1 Te 2.8847(2) .
I2 Te 2.9431(2) .
I3 Te 2.8435(2) .
Te C1 2.153(2) .
Te N 2.284(2) .
Te I1 3.7092(2) 4_557
O C7 1.317(3) .
O C8 1.453(4) .
N C7 1.290(3) .
N C9 1.479(3) .
C1 C2 1.375(4) .
C1 C6 1.404(4) .
C2 C3 1.406(4) .
C2 H2A 0.9500 .
C3 C4 1.361(5) .
C3 H3A 0.9500 .
C4 C5 1.384(4) .
C4 H4A 0.9500 .
C5 C6 1.405(4) .
C5 H5A 0.9500 .
C6 C7 1.441(4) .
C8 C9 1.563(4) .
C8 H8A 0.9900 .
C8 H8B 0.9900 .
C9 C10 1.520(4) .
C9 H9A 1.0000 .
C10 C11 1.537(4) .
C10 H10A 0.9900 .
C10 H10B 0.9900 .
C11 H11A 0.9800 .
C11 H11B 0.9800 .
C11 H11C 0.9800 .

loop_
_geom_hbond_atom_site_label_D
_geom_hbond_atom_site_label_H
_geom_hbond_atom_site_label_A
_geom_hbond_distance_DH
_geom_hbond_distance_HA
_geom_hbond_distance_DA
_geom_hbond_angle_DHA
_geom_hbond_site_symmetry_A
C4 H4A I2 0.95 3.23 3.977(3) 137.0 4_467
C8 H8A I1 0.99 3.09 3.800(3) 129.7 2_664
C9 H9A I3 1.00 3.24 3.957(3) 130.4 4_457

loop_
_geom_torsion_atom_site_label_1
_geom_torsion_atom_site_label_2
_geom_torsion_atom_site_label_3
_geom_torsion_atom_site_label_4
_geom_torsion
_geom_torsion_site_symmetry_1
C1 Te N C7 7.15(19) .
I3 Te N C7 15.5(5) .
I1 Te N C7 97.32(19) .
I2 Te N C7 -80.34(19) .
I1 Te N C7 -162.69(18) 4_557
C1 Te N C9 179.1(3) .
I3 Te N C9 -172.5(2) .
I1 Te N C9 -90.7(2) .
I2 Te N C9 91.6(2) .
I1 Te N C9 9.2(3) 4_557
N Te C1 C2 176.9(3) .
I3 Te C1 C2 -1.6(2) .
I1 Te C1 C2 91.5(2) .
I2 Te C1 C2 -96.1(2) .
I1 Te C1 C2 -79.9(5) 4_557
N Te C1 C6 -6.79(18) .
I3 Te C1 C6 174.73(18) .
I1 Te C1 C6 -92.13(19) .
I2 Te C1 C6 80.24(18) .
I1 Te C1 C6 96.5(4) 4_557
C6 C1 C2 C3 -0.8(4) .
Te C1 C2 C3 175.3(2) .
C1 C2 C3 C4 -1.0(5) .
C2 C3 C4 C5 1.0(5) .
C3 C4 C5 C6 0.8(5) .
C2 C1 C6 C5 2.6(4) .
Te C1 C6 C5 -173.9(2) .
C2 C1 C6 C7 -177.4(3) .
Te C1 C6 C7 6.1(3) .
C4 C5 C6 C1 -2.5(4) .
C4 C5 C6 C7 177.5(3) .
C9 N C7 O -0.3(4) .
Te N C7 O 173.9(2) .
C9 N C7 C6 179.3(2) .
Te N C7 C6 -6.4(3) .
C8 O C7 N -2.0(4) .
C8 O C7 C6 178.4(3) .
C1 C6 C7 N 0.6(4) .
C5 C6 C7 N -179.5(3) .
C1 C6 C7 O -179.8(3) .
C5 C6 C7 O 0.2(4) .
C7 O C8 C9 3.2(3) .
C7 N C9 C10 123.4(3) .
Te N C9 C10 -48.6(3) .
C7 N C9 C8 2.2(3) .
Te N C9 C8 -169.8(2) .
O C8 C9 N -3.2(3) .
O C8 C9 C10 -121.9(3) .
N C9 C10 C11 179.7(3) .
C8 C9 C10 C11 -67.6(3) .
